data_7205523
loop_
_publ_author_name
'Gruber, Tobias'
'Fischer, Conrad'
'Seichter, Wilhelm'
'Bombicz, Petra'
'Weber, Edwin'

_publ_section_title
;
 Upper rim site lipophilic calix[4]arenes as receptors for natural
 terpenes and functionally related solvent molecules: combined crystal
 structure and QMB sensor study
;
_journal_issue 5
_journal_name_full CrystEngComm
_journal_page_first 1422
_journal_paper_doi 10.1039/c0ce00696c
_journal_volume 13
_journal_year 2011
_chemical_formula_moiety 'C64 H80 O8, C4 H10 O'
_chemical_formula_sum 'C68 H90 O9'
_chemical_formula_weight 1051.40
_chemical_name_systematic
;
?
;
_space_group_IT_number 14
_symmetry_cell_setting monoclinic
_symmetry_space_group_name_Hall '-P 2yn'
_symmetry_space_group_name_H-M 'P 1 21/n 1'
_atom_sites_solution_hydrogens geom
_atom_sites_solution_primary direct
_atom_sites_solution_secondary difmap
_audit_creation_method SHELXL-97
_cell_angle_alpha 90.00
_cell_angle_beta 91.356(1)
_cell_angle_gamma 90.00
_cell_formula_units_Z 4
_cell_length_a 15.6436(4)
_cell_length_b 23.5263(5)
_cell_length_c 15.9163(3)
_cell_measurement_reflns_used 9987
_cell_measurement_temperature 90(2)
_cell_measurement_theta_max 31.35
_cell_measurement_theta_min 2.56
_cell_volume 5856.1(2)
_computing_cell_refinement 'SAINT-NT (Bruker, 2004)'
_computing_data_collection 'Kappa APEX2 (Bruker-AXS, 2004)'
_computing_data_reduction SAINT
_computing_molecular_graphics 'ORTEP-3 (Farrugia, 1997)'
_computing_publication_material SHELXTL
_computing_structure_refinement 'SHELXL-97 (Sheldrick, 1997)'
_computing_structure_solution 'SHELXS-97 (Sheldrick, 1990)'
_diffrn_ambient_temperature 90(2)
_diffrn_measured_fraction_theta_full 0.996
_diffrn_measured_fraction_theta_max 0.996
_diffrn_measurement_device_type 'CCD area detector'
_diffrn_measurement_method 'phi ans omega scans'
_diffrn_radiation_monochromator graphite
_diffrn_radiation_source 'fine-focus sealed tube'
_diffrn_radiation_type MoK\a
_diffrn_radiation_wavelength 0.71073
_diffrn_reflns_av_R_equivalents 0.0346
_diffrn_reflns_av_sigmaI/netI 0.0309
_diffrn_reflns_limit_h_max 19
_diffrn_reflns_limit_h_min -10
_diffrn_reflns_limit_k_max 29
_diffrn_reflns_limit_k_min -29
_diffrn_reflns_limit_l_max 19
_diffrn_reflns_limit_l_min -19
_diffrn_reflns_number 55044
_diffrn_reflns_theta_full 26.10
_diffrn_reflns_theta_max 26.10
_diffrn_reflns_theta_min 1.54
_diffrn_standards_decay_% <1%
_exptl_absorpt_coefficient_mu 0.077
_exptl_absorpt_correction_T_max 0.9855
_exptl_absorpt_correction_T_min 0.9254
_exptl_absorpt_correction_type multi-scan
_exptl_absorpt_process_details 'SADABS (Sheldrick, 2004)'
_exptl_crystal_colour colourless
_exptl_crystal_density_diffrn 1.192
_exptl_crystal_density_method 'not measured'
_exptl_crystal_description plate
_exptl_crystal_F_000 2280
_exptl_crystal_size_max 0.42
_exptl_crystal_size_mid 0.23
_exptl_crystal_size_min 0.19
_refine_diff_density_max 0.551
_refine_diff_density_min -0.444
_refine_diff_density_rms 0.087
_refine_ls_extinction_method none
_refine_ls_goodness_of_fit_ref 1.065
_refine_ls_hydrogen_treatment constr
_refine_ls_matrix_type full
_refine_ls_number_parameters 700
_refine_ls_number_reflns 11587
_refine_ls_number_restraints 0
_refine_ls_restrained_S_all 1.065
_refine_ls_R_factor_all 0.0777
_refine_ls_R_factor_gt 0.0527
_refine_ls_shift/su_max 0.000
_refine_ls_shift/su_mean 0.000
_refine_ls_structure_factor_coef Fsqd
_refine_ls_weighting_details 'calc w=1/[\s^2^(Fo^2^)+(0.0852P)^2^+4.7898P] where P=(Fo^2^+2Fc^2^)/3'
_refine_ls_weighting_scheme calc
_refine_ls_wR_factor_gt 0.1402
_refine_ls_wR_factor_ref 0.1704
_reflns_number_gt 8651
_reflns_number_total 11587
_reflns_threshold_expression >2sigma(I)
_cod_data_source_file C0CE00696C.TXT
_cod_data_source_block togr_57d_0m
_cod_depositor_comments
;
The following automatic conversions were performed:
'_exptl_absorpt_correction_type' value 'multi scan' changed to
'multi-scan' according to
'/home/saulius/struct/CIF-dictionaries/cif_core.dic' dictionary named
'cif_core.dic' version 2.4.1 from 2010-06-29.

Automatic conversion script
Id: cif_fix_enum 1555 2011-01-17 13:19:09Z saulius 
;
_cod_original_sg_symbol_H-M 'P 21/n'
_cod_database_code 7205523

loop_
_symmetry_equiv_pos_as_xyz
'x, y, z'
'-x+1/2, y+1/2, -z+1/2'
'-x, -y, -z'
'x-1/2, -y-1/2, z-1/2'

loop_
_atom_site_label
_atom_site_type_symbol
_atom_site_fract_x
_atom_site_fract_y
_atom_site_fract_z
_atom_site_U_iso_or_equiv
_atom_site_adp_type
_atom_site_occupancy
_atom_site_symmetry_multiplicity
_atom_site_calc_flag
_atom_site_refinement_flags
_atom_site_disorder_assembly
_atom_site_disorder_group
O1 O 0.90608(9) 0.05141(6) 0.60714(9) 0.0200(3) Uani 1 1 d . . .
H1 H 0.9577 0.0468 0.5954 0.030 Uiso 1 1 calc R . .
O2 O 1.05881(9) 0.04998(6) 0.52797(9) 0.0191(3) Uani 1 1 d . . .
H2 H 1.0344 0.0524 0.4805 0.029 Uiso 1 1 calc R . .
O3 O 0.96997(9) 0.06381(6) 0.38290(9) 0.0194(3) Uani 1 1 d . . .
H3 H 0.9186 0.0609 0.3966 0.029 Uiso 1 1 calc R . .
O4 O 0.81783(9) 0.05974(6) 0.46048(9) 0.0207(3) Uani 1 1 d . . .
H4 H 0.8383 0.0542 0.5091 0.031 Uiso 1 1 calc R . .
O5 O 0.79858(9) 0.26190(7) 0.83021(10) 0.0251(3) Uani 1 1 d . . .
O6 O 1.25310(11) 0.26398(8) 0.67762(11) 0.0376(4) Uani 1 1 d . . .
O7 O 1.10143(10) 0.28796(7) 0.20632(10) 0.0289(4) Uani 1 1 d . . .
O8 O 0.64815(10) 0.29743(7) 0.37356(10) 0.0282(4) Uani 1 1 d . . .
C1 C 0.89857(13) 0.09717(8) 0.66083(12) 0.0160(4) Uani 1 1 d . . .
C2 C 0.81782(13) 0.12248(8) 0.66745(12) 0.0162(4) Uani 1 1 d . . .
C3 C 0.80983(13) 0.16791(9) 0.72218(12) 0.0167(4) Uani 1 1 d . . .
H3A H 0.7557 0.1858 0.7273 0.020 Uiso 1 1 calc R . .
C4 C 0.87970(13) 0.18807(9) 0.77016(13) 0.0174(4) Uani 1 1 d . . .
C5 C 0.95918(13) 0.16143(9) 0.76232(12) 0.0171(4) Uani 1 1 d . . .
H5 H 1.0067 0.1745 0.7952 0.020 Uiso 1 1 calc R . .
C6 C 0.96993(12) 0.11621(9) 0.70740(12) 0.0164(4) Uani 1 1 d . . .
C7 C 1.05820(13) 0.09035(9) 0.69733(13) 0.0181(4) Uani 1 1 d . . .
H7A H 1.0912 0.0939 0.7509 0.022 Uiso 1 1 calc R . .
H7B H 1.0523 0.0494 0.6841 0.022 Uiso 1 1 calc R . .
C8 C 1.10388(12) 0.09959(8) 0.54468(13) 0.0155(4) Uani 1 1 d . . .
C9 C 1.10638(12) 0.11968(9) 0.62773(13) 0.0166(4) Uani 1 1 d . . .
C10 C 1.15080(12) 0.16942(9) 0.64501(13) 0.0183(4) Uani 1 1 d . . .
H10 H 1.1549 0.1829 0.7012 0.022 Uiso 1 1 calc R . .
C11 C 1.18983(12) 0.20026(9) 0.58103(13) 0.0192(4) Uani 1 1 d . . .
C12 C 1.18580(12) 0.17921(9) 0.49904(13) 0.0177(4) Uani 1 1 d . . .
H12 H 1.2120 0.2000 0.4554 0.021 Uiso 1 1 calc R . .
C13 C 1.14422(12) 0.12835(9) 0.47988(12) 0.0162(4) Uani 1 1 d . . .
C14 C 1.13912(12) 0.10789(9) 0.38892(12) 0.0171(4) Uani 1 1 d . . .
H14A H 1.1935 0.1164 0.3610 0.021 Uiso 1 1 calc R . .
H14B H 1.1303 0.0662 0.3876 0.021 Uiso 1 1 calc R . .
C15 C 0.98232(13) 0.11544(8) 0.34361(12) 0.0156(4) Uani 1 1 d . . .
C16 C 1.06576(12) 0.13722(9) 0.34208(12) 0.0159(4) Uani 1 1 d . . .
C17 C 1.07905(13) 0.18843(9) 0.30130(12) 0.0170(4) Uani 1 1 d . . .
H17 H 1.1353 0.2034 0.2989 0.020 Uiso 1 1 calc R . .
C18 C 1.01116(13) 0.21847(9) 0.26356(12) 0.0169(4) Uani 1 1 d . . .
C19 C 0.92876(12) 0.19543(9) 0.26640(12) 0.0168(4) Uani 1 1 d . . .
H19 H 0.8823 0.2156 0.2411 0.020 Uiso 1 1 calc R . .
C20 C 0.91345(12) 0.14375(9) 0.30531(12) 0.0159(4) Uani 1 1 d . . .
C21 C 0.82268(12) 0.12019(9) 0.30627(12) 0.0166(4) Uani 1 1 d . . .
H21A H 0.7917 0.1317 0.2541 0.020 Uiso 1 1 calc R . .
H21B H 0.8250 0.0781 0.3075 0.020 Uiso 1 1 calc R . .
C22 C 0.77565(12) 0.11137(8) 0.45803(13) 0.0162(4) Uani 1 1 d . . .
C23 C 0.77421(12) 0.14135(9) 0.38179(13) 0.0165(4) Uani 1 1 d . . .
C24 C 0.73226(12) 0.19305(9) 0.37813(13) 0.0166(4) Uani 1 1 d . . .
H24 H 0.7300 0.2135 0.3267 0.020 Uiso 1 1 calc R . .
C25 C 0.69305(12) 0.21577(9) 0.44874(13) 0.0176(4) Uani 1 1 d . . .
C26 C 0.69514(12) 0.18486(9) 0.52350(13) 0.0171(4) Uani 1 1 d . . .
H26 H 0.6679 0.1999 0.5714 0.021 Uiso 1 1 calc R . .
C27 C 0.73618(12) 0.13252(9) 0.52968(13) 0.0164(4) Uani 1 1 d . . .
C28 C 0.74156(12) 0.10234(9) 0.61446(13) 0.0172(4) Uani 1 1 d . . .
H28A H 0.6884 0.1095 0.6453 0.021 Uiso 1 1 calc R . .
H28B H 0.7463 0.0609 0.6052 0.021 Uiso 1 1 calc R . .
C29 C 0.86708(13) 0.23676(9) 0.82866(13) 0.0192(4) Uani 1 1 d . . .
C30 C 0.94100(14) 0.25288(9) 0.88712(14) 0.0221(5) Uani 1 1 d . . .
H30A H 0.9909 0.2620 0.8525 0.026 Uiso 1 1 calc R . .
H30B H 0.9564 0.2192 0.9216 0.026 Uiso 1 1 calc R . .
C31 C 0.92578(14) 0.30280(9) 0.94620(14) 0.0233(5) Uani 1 1 d . . .
H31A H 0.8728 0.2953 0.9772 0.028 Uiso 1 1 calc R . .
H31B H 0.9736 0.3043 0.9880 0.028 Uiso 1 1 calc R . .
C32 C 0.91769(14) 0.36088(9) 0.90421(14) 0.0233(5) Uani 1 1 d . . .
H32 H 0.8706 0.3586 0.8607 0.028 Uiso 1 1 calc R . .
C33 C 0.99902(16) 0.37966(10) 0.86060(15) 0.0295(5) Uani 1 1 d . . .
H33A H 1.0467 0.3820 0.9025 0.035 Uiso 1 1 calc R . .
H33B H 1.0143 0.3510 0.8179 0.035 Uiso 1 1 calc R . .
C34 C 0.98685(19) 0.43736(11) 0.81823(17) 0.0390(6) Uani 1 1 d . . .
H34A H 1.0410 0.4490 0.7923 0.047 Uiso 1 1 calc R . .
H34B H 0.9426 0.4341 0.7730 0.047 Uiso 1 1 calc R . .
C35 C 0.95995(18) 0.48264(11) 0.88106(17) 0.0384(6) Uani 1 1 d . . .
H35A H 1.0074 0.4896 0.9220 0.046 Uiso 1 1 calc R . .
H35B H 0.9480 0.5187 0.8509 0.046 Uiso 1 1 calc R . .
C36 C 0.88086(17) 0.46448(11) 0.92777(18) 0.0364(6) Uani 1 1 d . . .
H36A H 0.8313 0.4630 0.8880 0.044 Uiso 1 1 calc R . .
H36B H 0.8683 0.4930 0.9716 0.044 Uiso 1 1 calc R . .
C37 C 0.89324(15) 0.40622(10) 0.96875(15) 0.0284(5) Uani 1 1 d . . .
H37A H 0.8396 0.3948 0.9959 0.034 Uiso 1 1 calc R . .
H37B H 0.9387 0.4088 1.0129 0.034 Uiso 1 1 calc R . .
C38 C 1.23273(13) 0.25478(10) 0.60415(15) 0.0252(5) Uani 1 1 d . . .
C39 C 1.24602(15) 0.29983(10) 0.53938(16) 0.0292(5) Uani 1 1 d . . .
H39A H 1.2606 0.2820 0.4852 0.035 Uiso 1 1 calc R . .
H39B H 1.2940 0.3248 0.5573 0.035 Uiso 1 1 calc R . .
C40 C 1.16450(17) 0.33487(13) 0.52851(17) 0.0406(6) Uani 1 1 d . . .
H40A H 1.1212 0.3114 0.4983 0.049 Uiso 1 1 calc R . .
H40B H 1.1423 0.3431 0.5849 0.049 Uiso 1 1 calc R . .
C41 C 1.17325(16) 0.38980(11) 0.48240(19) 0.0378(6) Uani 1 1 d . . .
H41 H 1.2102 0.4142 0.5197 0.045 Uiso 1 1 calc R . .
C42 C 1.08887(18) 0.42182(14) 0.4731(2) 0.0480(7) Uani 1 1 d . . .
H42A H 1.0468 0.3969 0.4439 0.058 Uiso 1 1 calc R . .
H42B H 1.0672 0.4297 0.5299 0.058 Uiso 1 1 calc R . .
C43 C 1.0937(2) 0.47677(14) 0.4261(3) 0.0622(10) Uani 1 1 d . . .
H43A H 1.0349 0.4901 0.4132 0.075 Uiso 1 1 calc R . .
H43B H 1.1217 0.5055 0.4630 0.075 Uiso 1 1 calc R . .
C44 C 1.1403(3) 0.47333(17) 0.3479(2) 0.0651(10) Uani 1 1 d . . .
H44A H 1.1494 0.5123 0.3265 0.078 Uiso 1 1 calc R . .
H44B H 1.1044 0.4529 0.3056 0.078 Uiso 1 1 calc R . .
C45 C 1.2256(2) 0.44393(12) 0.3558(2) 0.0488(7) Uani 1 1 d . . .
H45A H 1.2663 0.4687 0.3871 0.059 Uiso 1 1 calc R . .
H45B H 1.2483 0.4375 0.2990 0.059 Uiso 1 1 calc R . .
C46 C 1.2185(2) 0.38667(14) 0.4015(2) 0.0538(8) Uani 1 1 d . . .
H46A H 1.1880 0.3594 0.3641 0.065 Uiso 1 1 calc R . .
H46B H 1.2768 0.3716 0.4125 0.065 Uiso 1 1 calc R . .
C47 C 1.02831(13) 0.27399(9) 0.22240(13) 0.0202(4) Uani 1 1 d . . .
C48 C 0.95498(14) 0.31469(9) 0.20628(14) 0.0216(4) Uani 1 1 d . . .
H48A H 0.9059 0.2942 0.1803 0.026 Uiso 1 1 calc R . .
H48B H 0.9727 0.3450 0.1672 0.026 Uiso 1 1 calc R . .
C49 C 0.92882(14) 0.34108(10) 0.29038(14) 0.0237(5) Uani 1 1 d . . .
H49A H 0.9139 0.3099 0.3292 0.028 Uiso 1 1 calc R . .
H49B H 0.9790 0.3611 0.3153 0.028 Uiso 1 1 calc R . .
C50 C 0.85416(14) 0.38265(9) 0.28553(14) 0.0232(5) Uani 1 1 d . . .
H50 H 0.8025 0.3616 0.2642 0.028 Uiso 1 1 calc R . .
C51 C 0.87073(15) 0.43208(10) 0.22536(15) 0.0278(5) Uani 1 1 d . . .
H51A H 0.9259 0.4502 0.2412 0.033 Uiso 1 1 calc R . .
H51B H 0.8754 0.4171 0.1676 0.033 Uiso 1 1 calc R . .
C52 C 0.79991(16) 0.47694(11) 0.22657(16) 0.0318(6) Uani 1 1 d . . .
H52A H 0.8153 0.5091 0.1897 0.038 Uiso 1 1 calc R . .
H52B H 0.7459 0.4602 0.2044 0.038 Uiso 1 1 calc R . .
C53 C 0.78686(16) 0.49878(11) 0.31552(16) 0.0321(5) Uani 1 1 d . . .
H53A H 0.8396 0.5179 0.3363 0.039 Uiso 1 1 calc R . .
H53B H 0.7398 0.5269 0.3151 0.039 Uiso 1 1 calc R . .
C54 C 0.76534(15) 0.44966(11) 0.37387(16) 0.0306(5) Uani 1 1 d . . .
H54A H 0.7105 0.4322 0.3552 0.037 Uiso 1 1 calc R . .
H54B H 0.7584 0.4643 0.4317 0.037 Uiso 1 1 calc R . .
C55 C 0.83573(15) 0.40480(10) 0.37404(14) 0.0271(5) Uani 1 1 d . . .
H55A H 0.8186 0.3725 0.4098 0.032 Uiso 1 1 calc R . .
H55B H 0.8887 0.4213 0.3989 0.032 Uiso 1 1 calc R . .
C56 C 0.65343(13) 0.27345(9) 0.44156(14) 0.0209(4) Uani 1 1 d . . .
C57 C 0.61985(14) 0.30136(9) 0.51990(14) 0.0228(5) Uani 1 1 d . . .
H57A H 0.6537 0.2878 0.5693 0.027 Uiso 1 1 calc R . .
H57B H 0.5598 0.2894 0.5274 0.027 Uiso 1 1 calc R . .
C58 C 0.62365(15) 0.36626(10) 0.51694(16) 0.0281(5) Uani 1 1 d . . .
H58A H 0.6832 0.3787 0.5284 0.034 Uiso 1 1 calc R . .
H58B H 0.6069 0.3793 0.4597 0.034 Uiso 1 1 calc R . .
C59 C 0.56502(14) 0.39403(9) 0.58065(14) 0.0212(4) Uani 1 1 d . . .
H59 H 0.5640 0.3693 0.6317 0.025 Uiso 1 1 calc R . .
C60 C 0.59831(15) 0.45238(10) 0.60724(15) 0.0265(5) Uani 1 1 d . . .
H60A H 0.6557 0.4481 0.6341 0.032 Uiso 1 1 calc R . .
H60B H 0.6042 0.4765 0.5567 0.032 Uiso 1 1 calc R . .
C61 C 0.53927(15) 0.48179(10) 0.66836(15) 0.0280(5) Uani 1 1 d . . .
H61A H 0.5396 0.4605 0.7220 0.034 Uiso 1 1 calc R . .
H61B H 0.5609 0.5206 0.6802 0.034 Uiso 1 1 calc R . .
C62 C 0.44813(15) 0.48552(10) 0.63349(15) 0.0297(5) Uani 1 1 d . . .
H62A H 0.4464 0.5120 0.5852 0.036 Uiso 1 1 calc R . .
H62B H 0.4108 0.5011 0.6773 0.036 Uiso 1 1 calc R . .
C63 C 0.41363(15) 0.42784(10) 0.60515(15) 0.0267(5) Uani 1 1 d . . .
H63A H 0.4060 0.4033 0.6550 0.032 Uiso 1 1 calc R . .
H63B H 0.3569 0.4330 0.5773 0.032 Uiso 1 1 calc R . .
C64 C 0.47337(14) 0.39848(10) 0.54465(14) 0.0255(5) Uani 1 1 d . . .
H64A H 0.4739 0.4200 0.4912 0.031 Uiso 1 1 calc R . .
H64B H 0.4514 0.3598 0.5321 0.031 Uiso 1 1 calc R . .
O1G O 0.77165(13) 0.35203(10) 0.69309(13) 0.0506(5) Uani 1 1 d . . .
H1G H 0.7574 0.3218 0.7171 0.076 Uiso 1 1 calc R . .
C1G C 0.85195(17) 0.34437(13) 0.65504(17) 0.0399(6) Uani 1 1 d . . .
H1G1 H 0.8671 0.3797 0.6251 0.048 Uiso 1 1 calc R . .
H1G2 H 0.8961 0.3379 0.6997 0.048 Uiso 1 1 calc R . .
C2G C 0.85372(15) 0.29539(10) 0.59381(15) 0.0278(5) Uani 1 1 d . . .
H2G1 H 0.8320 0.2609 0.6219 0.033 Uiso 1 1 calc R . .
H2G2 H 0.8146 0.3040 0.5457 0.033 Uiso 1 1 calc R . .
C3G C 0.94184(15) 0.28302(12) 0.56089(17) 0.0368(6) Uani 1 1 d . . .
H3G1 H 0.9821 0.2778 0.6092 0.044 Uiso 1 1 calc R . .
H3G2 H 0.9614 0.3163 0.5285 0.044 Uiso 1 1 calc R . .
C4G C 0.94492(16) 0.23102(11) 0.50560(17) 0.0347(6) Uani 1 1 d . . .
H4G1 H 0.9036 0.2352 0.4587 0.052 Uiso 1 1 calc R . .
H4G2 H 1.0025 0.2268 0.4836 0.052 Uiso 1 1 calc R . .
H4G3 H 0.9306 0.1973 0.5386 0.052 Uiso 1 1 calc R . .

loop_
_atom_site_aniso_label
_atom_site_aniso_U_11
_atom_site_aniso_U_22
_atom_site_aniso_U_33
_atom_site_aniso_U_23
_atom_site_aniso_U_13
_atom_site_aniso_U_12
O1 0.0249(7) 0.0147(7) 0.0205(8) -0.0033(6) 0.0022(6) 0.0025(6)
O2 0.0252(7) 0.0132(7) 0.0187(8) -0.0004(6) -0.0010(6) 0.0004(6)
O3 0.0233(7) 0.0148(7) 0.0202(8) 0.0003(6) 0.0038(6) -0.0006(6)
O4 0.0255(8) 0.0139(7) 0.0226(8) -0.0013(6) -0.0015(6) 0.0009(6)
O5 0.0216(8) 0.0253(8) 0.0285(9) -0.0085(7) 0.0022(6) 0.0027(6)
O6 0.0332(9) 0.0468(11) 0.0328(10) -0.0145(8) -0.0024(7) -0.0142(8)
O7 0.0248(8) 0.0316(9) 0.0305(9) 0.0097(7) 0.0065(7) -0.0027(7)
O8 0.0344(9) 0.0281(9) 0.0220(8) 0.0027(7) -0.0007(7) 0.0107(7)
C1 0.0238(10) 0.0110(9) 0.0134(10) 0.0028(8) 0.0042(8) -0.0010(8)
C2 0.0202(9) 0.0144(10) 0.0141(10) 0.0040(8) 0.0033(8) -0.0017(8)
C3 0.0189(9) 0.0160(10) 0.0156(10) 0.0033(8) 0.0040(7) 0.0006(8)
C4 0.0215(10) 0.0155(10) 0.0154(10) 0.0010(8) 0.0040(8) -0.0010(8)
C5 0.0198(9) 0.0171(10) 0.0142(10) 0.0027(8) 0.0004(8) -0.0011(8)
C6 0.0201(10) 0.0157(10) 0.0133(10) 0.0046(8) 0.0016(8) 0.0023(8)
C7 0.0212(10) 0.0183(10) 0.0147(10) 0.0017(8) -0.0009(8) 0.0041(8)
C8 0.0162(9) 0.0123(9) 0.0179(10) 0.0004(8) -0.0007(7) 0.0043(7)
C9 0.0152(9) 0.0172(10) 0.0173(10) 0.0018(8) -0.0013(7) 0.0058(8)
C10 0.0166(9) 0.0223(11) 0.0159(10) -0.0024(8) -0.0031(8) 0.0033(8)
C11 0.0139(9) 0.0209(11) 0.0228(11) -0.0022(9) -0.0016(8) 0.0011(8)
C12 0.0148(9) 0.0198(11) 0.0185(10) 0.0022(8) 0.0001(8) 0.0019(8)
C13 0.0132(9) 0.0182(10) 0.0172(10) 0.0006(8) -0.0004(7) 0.0051(8)
C14 0.0174(9) 0.0174(10) 0.0166(10) -0.0003(8) 0.0022(8) 0.0021(8)
C15 0.0228(10) 0.0123(10) 0.0119(9) -0.0037(8) 0.0028(8) 0.0006(8)
C16 0.0186(9) 0.0182(10) 0.0108(9) -0.0046(8) 0.0022(7) 0.0013(8)
C17 0.0182(9) 0.0190(10) 0.0139(10) -0.0033(8) 0.0027(7) -0.0007(8)
C18 0.0207(10) 0.0181(10) 0.0119(10) -0.0014(8) 0.0026(8) 0.0000(8)
C19 0.0182(9) 0.0195(10) 0.0126(10) -0.0025(8) 0.0004(7) 0.0032(8)
C20 0.0189(9) 0.0173(10) 0.0114(9) -0.0050(8) 0.0009(7) -0.0009(8)
C21 0.0186(9) 0.0163(10) 0.0150(10) -0.0029(8) -0.0004(7) -0.0012(8)
C22 0.0146(9) 0.0138(10) 0.0200(10) -0.0029(8) -0.0010(7) -0.0025(7)
C23 0.0152(9) 0.0182(10) 0.0161(10) -0.0030(8) -0.0008(7) -0.0034(8)
C24 0.0156(9) 0.0180(10) 0.0160(10) 0.0007(8) -0.0019(7) -0.0030(8)
C25 0.0145(9) 0.0176(10) 0.0205(11) -0.0016(8) -0.0026(8) -0.0013(8)
C26 0.0153(9) 0.0196(10) 0.0165(10) -0.0041(8) 0.0012(7) -0.0015(8)
C27 0.0145(9) 0.0164(10) 0.0183(10) -0.0009(8) -0.0004(7) -0.0046(8)
C28 0.0187(9) 0.0149(10) 0.0181(10) -0.0010(8) 0.0039(8) -0.0018(8)
C29 0.0218(10) 0.0178(10) 0.0183(10) 0.0001(8) 0.0037(8) -0.0026(8)
C30 0.0256(11) 0.0187(11) 0.0217(11) -0.0026(9) -0.0027(9) 0.0013(9)
C31 0.0254(11) 0.0227(11) 0.0218(11) -0.0040(9) -0.0012(9) 0.0001(9)
C32 0.0232(10) 0.0221(11) 0.0243(12) -0.0036(9) -0.0050(9) 0.0004(9)
C33 0.0351(12) 0.0265(13) 0.0272(12) -0.0018(10) 0.0041(10) -0.0016(10)
C34 0.0556(17) 0.0300(14) 0.0313(14) 0.0030(11) 0.0019(12) -0.0085(12)
C35 0.0521(16) 0.0222(13) 0.0406(15) 0.0020(11) -0.0071(12) -0.0044(12)
C36 0.0369(13) 0.0217(12) 0.0501(16) -0.0082(11) -0.0074(12) 0.0042(10)
C37 0.0270(11) 0.0243(12) 0.0339(13) -0.0077(10) 0.0016(10) -0.0013(9)
C38 0.0160(10) 0.0287(12) 0.0310(13) -0.0087(10) 0.0018(9) -0.0028(9)
C39 0.0255(11) 0.0229(12) 0.0393(14) -0.0070(10) 0.0056(10) -0.0060(9)
C40 0.0339(13) 0.0538(18) 0.0341(14) 0.0027(13) 0.0036(11) 0.0094(12)
C41 0.0315(13) 0.0279(13) 0.0544(17) -0.0054(12) 0.0088(12) 0.0000(11)
C42 0.0386(15) 0.059(2) 0.0466(17) -0.0054(15) -0.0016(13) 0.0148(14)
C43 0.0492(18) 0.0399(18) 0.098(3) 0.0095(18) 0.0129(18) 0.0137(15)
C44 0.090(3) 0.061(2) 0.0442(19) 0.0099(17) -0.0064(18) 0.020(2)
C45 0.0584(18) 0.0306(15) 0.058(2) -0.0074(14) 0.0152(15) -0.0012(13)
C46 0.066(2) 0.0518(19) 0.0441(18) 0.0039(15) 0.0178(15) 0.0168(16)
C47 0.0248(10) 0.0226(11) 0.0133(10) -0.0005(8) 0.0031(8) -0.0013(9)
C48 0.0256(11) 0.0178(11) 0.0212(11) 0.0046(9) 0.0011(8) -0.0006(9)
C49 0.0288(11) 0.0201(11) 0.0221(11) 0.0012(9) 0.0000(9) 0.0012(9)
C50 0.0230(10) 0.0214(11) 0.0252(12) 0.0022(9) -0.0001(9) -0.0010(9)
C51 0.0325(12) 0.0255(12) 0.0257(12) 0.0052(10) 0.0038(9) 0.0043(10)
C52 0.0361(13) 0.0268(13) 0.0326(13) 0.0078(10) 0.0016(10) 0.0076(10)
C53 0.0335(12) 0.0258(12) 0.0371(14) 0.0033(11) 0.0042(10) 0.0095(10)
C54 0.0303(12) 0.0330(13) 0.0287(13) 0.0028(10) 0.0047(10) 0.0080(10)
C55 0.0305(12) 0.0260(12) 0.0248(12) 0.0036(10) 0.0034(9) 0.0051(10)
C56 0.0176(9) 0.0208(11) 0.0242(12) -0.0007(9) -0.0025(8) 0.0018(8)
C57 0.0240(10) 0.0213(11) 0.0230(11) -0.0005(9) -0.0001(9) 0.0053(9)
C58 0.0295(12) 0.0231(12) 0.0319(13) -0.0012(10) 0.0063(10) 0.0000(9)
C59 0.0261(11) 0.0175(11) 0.0201(11) 0.0019(8) 0.0033(8) 0.0026(9)
C60 0.0298(11) 0.0240(12) 0.0256(12) -0.0006(9) 0.0009(9) -0.0017(9)
C61 0.0375(13) 0.0228(12) 0.0237(12) -0.0041(9) 0.0012(10) 0.0010(10)
C62 0.0370(13) 0.0255(12) 0.0267(12) -0.0021(10) 0.0034(10) 0.0055(10)
C63 0.0284(11) 0.0271(12) 0.0247(12) 0.0004(10) 0.0031(9) 0.0035(10)
C64 0.0282(11) 0.0239(12) 0.0246(12) -0.0013(9) 0.0025(9) -0.0010(9)
O1G 0.0500(12) 0.0609(14) 0.0413(12) -0.0010(10) 0.0124(9) -0.0166(11)
C1G 0.0404(14) 0.0436(16) 0.0359(15) 0.0102(12) 0.0068(11) 0.0022(12)
C2G 0.0274(11) 0.0296(13) 0.0263(12) -0.0024(10) -0.0007(9) 0.0019(10)
C3G 0.0273(12) 0.0440(16) 0.0390(15) 0.0079(12) 0.0014(10) 0.0027(11)
C4G 0.0328(13) 0.0350(14) 0.0363(14) 0.0020(11) 0.0029(11) -0.0030(11)

loop_
_atom_type_symbol
_atom_type_description
_atom_type_scat_dispersion_real
_atom_type_scat_dispersion_imag
_atom_type_scat_source
C C 0.0033 0.0016 'International Tables Vol C Tables 4.2.6.8 and 6.1.1.4'
H H 0.0000 0.0000 'International Tables Vol C Tables 4.2.6.8 and 6.1.1.4'
O O 0.0106 0.0060 'International Tables Vol C Tables 4.2.6.8 and 6.1.1.4'

loop_
_geom_angle_atom_site_label_1
_geom_angle_atom_site_label_2
_geom_angle_atom_site_label_3
_geom_angle
_geom_angle_site_symmetry_1
_geom_angle_site_symmetry_3
_geom_angle_publ_flag
C1 O1 H1 109.5 . . ?
C8 O2 H2 109.5 . . ?
C15 O3 H3 109.5 . . ?
C22 O4 H4 109.5 . . ?
O1 C1 C6 119.93(17) . . ?
O1 C1 C2 117.86(18) . . ?
C6 C1 C2 122.21(18) . . ?
C3 C2 C1 117.98(18) . . ?
C3 C2 C28 120.51(18) . . ?
C1 C2 C28 121.48(18) . . ?
C2 C3 C4 121.51(18) . . ?
C2 C3 H3A 119.2 . . ?
C4 C3 H3A 119.2 . . ?
C3 C4 C5 118.86(19) . . ?
C3 C4 C29 119.14(18) . . ?
C5 C4 C29 122.00(18) . . ?
C6 C5 C4 121.30(19) . . ?
C6 C5 H5 119.4 . . ?
C4 C5 H5 119.3 . . ?
C5 C6 C1 118.13(18) . . ?
C5 C6 C7 119.75(18) . . ?
C1 C6 C7 122.09(18) . . ?
C9 C7 C6 111.23(16) . . ?
C9 C7 H7A 109.4 . . ?
C6 C7 H7A 109.4 . . ?
C9 C7 H7B 109.4 . . ?
C6 C7 H7B 109.4 . . ?
H7A C7 H7B 108.0 . . ?
O2 C8 C13 120.19(18) . . ?
O2 C8 C9 117.84(17) . . ?
C13 C8 C9 121.96(19) . . ?
C10 C9 C8 118.31(19) . . ?
C10 C9 C7 119.60(18) . . ?
C8 C9 C7 122.01(18) . . ?
C9 C10 C11 121.20(19) . . ?
C9 C10 H10 119.4 . . ?
C11 C10 H10 119.4 . . ?
C12 C11 C10 118.99(19) . . ?
C12 C11 C38 123.1(2) . . ?
C10 C11 C38 117.88(19) . . ?
C13 C12 C11 121.34(19) . . ?
C13 C12 H12 119.3 . . ?
C11 C12 H12 119.3 . . ?
C12 C13 C8 118.14(19) . . ?
C12 C13 C14 119.51(18) . . ?
C8 C13 C14 122.24(18) . . ?
C16 C14 C13 110.13(16) . . ?
C16 C14 H14A 109.6 . . ?
C13 C14 H14A 109.6 . . ?
C16 C14 H14B 109.6 . . ?
C13 C14 H14B 109.6 . . ?
H14A C14 H14B 108.1 . . ?
O3 C15 C20 120.18(17) . . ?
O3 C15 C16 117.97(18) . . ?
C20 C15 C16 121.84(18) . . ?
C17 C16 C15 118.38(18) . . ?
C17 C16 C14 120.29(18) . . ?
C15 C16 C14 121.19(18) . . ?
C16 C17 C18 121.27(18) . . ?
C16 C17 H17 119.4 . . ?
C18 C17 H17 119.4 . . ?
C17 C18 C19 118.74(19) . . ?
C17 C18 C47 119.28(18) . . ?
C19 C18 C47 121.98(18) . . ?
C20 C19 C18 121.48(19) . . ?
C20 C19 H19 119.3 . . ?
C18 C19 H19 119.3 . . ?
C19 C20 C15 118.27(18) . . ?
C19 C20 C21 119.57(18) . . ?
C15 C20 C21 122.15(18) . . ?
C23 C21 C20 111.78(16) . . ?
C23 C21 H21A 109.3 . . ?
C20 C21 H21A 109.3 . . ?
C23 C21 H21B 109.3 . . ?
C20 C21 H21B 109.3 . . ?
H21A C21 H21B 107.9 . . ?
O4 C22 C27 120.56(18) . . ?
O4 C22 C23 117.64(17) . . ?
C27 C22 C23 121.80(18) . . ?
C24 C23 C22 118.46(18) . . ?
C24 C23 C21 119.99(18) . . ?
C22 C23 C21 121.40(18) . . ?
C23 C24 C25 121.26(19) . . ?
C23 C24 H24 119.4 . . ?
C25 C24 H24 119.4 . . ?
C26 C25 C24 118.97(19) . . ?
C26 C25 C56 122.68(19) . . ?
C24 C25 C56 118.30(19) . . ?
C27 C26 C25 121.56(19) . . ?
C27 C26 H26 119.2 . . ?
C25 C26 H26 119.2 . . ?
C26 C27 C22 117.93(19) . . ?
C26 C27 C28 119.36(18) . . ?
C22 C27 C28 122.59(18) . . ?
C2 C28 C27 111.83(16) . . ?
C2 C28 H28A 109.3 . . ?
C27 C28 H28A 109.3 . . ?
C2 C28 H28B 109.3 . . ?
C27 C28 H28B 109.3 . . ?
H28A C28 H28B 107.9 . . ?
O5 C29 C4 120.80(19) . . ?
O5 C29 C30 121.47(19) . . ?
C4 C29 C30 117.71(18) . . ?
C29 C30 C31 116.29(18) . . ?
C29 C30 H30A 108.2 . . ?
C31 C30 H30A 108.2 . . ?
C29 C30 H30B 108.2 . . ?
C31 C30 H30B 108.2 . . ?
H30A C30 H30B 107.4 . . ?
C32 C31 C30 115.58(18) . . ?
C32 C31 H31A 108.4 . . ?
C30 C31 H31A 108.4 . . ?
C32 C31 H31B 108.4 . . ?
C30 C31 H31B 108.4 . . ?
H31A C31 H31B 107.4 . . ?
C31 C32 C33 113.37(18) . . ?
C31 C32 C37 110.41(18) . . ?
C33 C32 C37 109.02(18) . . ?
C31 C32 H32 108.0 . . ?
C33 C32 H32 108.0 . . ?
C37 C32 H32 108.0 . . ?
C34 C33 C32 111.2(2) . . ?
C34 C33 H33A 109.4 . . ?
C32 C33 H33A 109.4 . . ?
C34 C33 H33B 109.4 . . ?
C32 C33 H33B 109.4 . . ?
H33A C33 H33B 108.0 . . ?
C35 C34 C33 111.4(2) . . ?
C35 C34 H34A 109.4 . . ?
C33 C34 H34A 109.4 . . ?
C35 C34 H34B 109.4 . . ?
C33 C34 H34B 109.4 . . ?
H34A C34 H34B 108.0 . . ?
C36 C35 C34 111.4(2) . . ?
C36 C35 H35A 109.4 . . ?
C34 C35 H35A 109.4 . . ?
C36 C35 H35B 109.4 . . ?
C34 C35 H35B 109.4 . . ?
H35A C35 H35B 108.0 . . ?
C35 C36 C37 111.4(2) . . ?
C35 C36 H36A 109.4 . . ?
C37 C36 H36A 109.4 . . ?
C35 C36 H36B 109.4 . . ?
C37 C36 H36B 109.4 . . ?
H36A C36 H36B 108.0 . . ?
C36 C37 C32 111.6(2) . . ?
C36 C37 H37A 109.3 . . ?
C32 C37 H37A 109.3 . . ?
C36 C37 H37B 109.3 . . ?
C32 C37 H37B 109.3 . . ?
H37A C37 H37B 108.0 . . ?
O6 C38 C11 119.6(2) . . ?
O6 C38 C39 119.7(2) . . ?
C11 C38 C39 120.6(2) . . ?
C38 C39 C40 109.4(2) . . ?
C38 C39 H39A 109.8 . . ?
C40 C39 H39A 109.8 . . ?
C38 C39 H39B 109.8 . . ?
C40 C39 H39B 109.8 . . ?
H39A C39 H39B 108.2 . . ?
C41 C40 C39 115.9(2) . . ?
C41 C40 H40A 108.3 . . ?
C39 C40 H40A 108.3 . . ?
C41 C40 H40B 108.3 . . ?
C39 C40 H40B 108.3 . . ?
H40A C40 H40B 107.4 . . ?
C46 C41 C40 115.7(2) . . ?
C46 C41 C42 111.7(3) . . ?
C40 C41 C42 112.7(2) . . ?
C46 C41 H41 105.2 . . ?
C40 C41 H41 105.2 . . ?
C42 C41 H41 105.2 . . ?
C43 C42 C41 114.9(3) . . ?
C43 C42 H42A 108.5 . . ?
C41 C42 H42A 108.5 . . ?
C43 C42 H42B 108.5 . . ?
C41 C42 H42B 108.5 . . ?
H42A C42 H42B 107.5 . . ?
C44 C43 C42 114.2(3) . . ?
C44 C43 H43A 108.7 . . ?
C42 C43 H43A 108.7 . . ?
C44 C43 H43B 108.7 . . ?
C42 C43 H43B 108.7 . . ?
H43A C43 H43B 107.6 . . ?
C43 C44 C45 114.4(3) . . ?
C43 C44 H44A 108.7 . . ?
C45 C44 H44A 108.7 . . ?
C43 C44 H44B 108.7 . . ?
C45 C44 H44B 108.7 . . ?
H44A C44 H44B 107.6 . . ?
C44 C45 C46 111.7(3) . . ?
C44 C45 H45A 109.3 . . ?
C46 C45 H45A 109.3 . . ?
C44 C45 H45B 109.3 . . ?
C46 C45 H45B 109.3 . . ?
H45A C45 H45B 108.0 . . ?
C41 C46 C45 114.1(3) . . ?
C41 C46 H46A 108.7 . . ?
C45 C46 H46A 108.7 . . ?
C41 C46 H46B 108.7 . . ?
C45 C46 H46B 108.7 . . ?
H46A C46 H46B 107.6 . . ?
O7 C47 C18 120.47(19) . . ?
O7 C47 C48 120.27(19) . . ?
C18 C47 C48 119.12(18) . . ?
C47 C48 C49 108.92(17) . . ?
C47 C48 H48A 109.9 . . ?
C49 C48 H48A 109.9 . . ?
C47 C48 H48B 109.9 . . ?
C49 C48 H48B 109.9 . . ?
H48A C48 H48B 108.3 . . ?
C50 C49 C48 115.72(18) . . ?
C50 C49 H49A 108.4 . . ?
C48 C49 H49A 108.4 . . ?
C50 C49 H49B 108.4 . . ?
C48 C49 H49B 108.4 . . ?
H49A C49 H49B 107.4 . . ?
C49 C50 C51 112.20(18) . . ?
C49 C50 C55 109.36(18) . . ?
C51 C50 C55 110.73(19) . . ?
C49 C50 H50 108.1 . . ?
C51 C50 H50 108.1 . . ?
C55 C50 H50 108.1 . . ?
C52 C51 C50 112.47(19) . . ?
C52 C51 H51A 109.1 . . ?
C50 C51 H51A 109.1 . . ?
C52 C51 H51B 109.1 . . ?
C50 C51 H51B 109.1 . . ?
H51A C51 H51B 107.8 . . ?
C53 C52 C51 110.9(2) . . ?
C53 C52 H52A 109.5 . . ?
C51 C52 H52A 109.5 . . ?
C53 C52 H52B 109.5 . . ?
C51 C52 H52B 109.5 . . ?
H52A C52 H52B 108.0 . . ?
C54 C53 C52 110.3(2) . . ?
C54 C53 H53A 109.6 . . ?
C52 C53 H53A 109.6 . . ?
C54 C53 H53B 109.6 . . ?
C52 C53 H53B 109.6 . . ?
H53A C53 H53B 108.1 . . ?
C53 C54 C55 110.83(19) . . ?
C53 C54 H54A 109.5 . . ?
C55 C54 H54A 109.5 . . ?
C53 C54 H54B 109.5 . . ?
C55 C54 H54B 109.5 . . ?
H54A C54 H54B 108.1 . . ?
C54 C55 C50 112.61(19) . . ?
C54 C55 H55A 109.1 . . ?
C50 C55 H55A 109.1 . . ?
C54 C55 H55B 109.1 . . ?
C50 C55 H55B 109.1 . . ?
H55A C55 H55B 107.8 . . ?
O8 C56 C25 120.40(19) . . ?
O8 C56 C57 120.79(19) . . ?
C25 C56 C57 118.80(19) . . ?
C56 C57 C58 113.14(19) . . ?
C56 C57 H57A 109.0 . . ?
C58 C57 H57A 108.9 . . ?
C56 C57 H57B 108.9 . . ?
C58 C57 H57B 109.0 . . ?
H57A C57 H57B 107.8 . . ?
C59 C58 C57 112.43(19) . . ?
C59 C58 H58A 109.1 . . ?
C57 C58 H58A 109.1 . . ?
C59 C58 H58B 109.1 . . ?
C57 C58 H58B 109.1 . . ?
H58A C58 H58B 107.8 . . ?
C60 C59 C58 111.24(18) . . ?
C60 C59 C64 110.62(18) . . ?
C58 C59 C64 110.56(19) . . ?
C60 C59 H59 108.1 . . ?
C58 C59 H59 108.1 . . ?
C64 C59 H59 108.1 . . ?
C61 C60 C59 112.20(19) . . ?
C61 C60 H60A 109.2 . . ?
C59 C60 H60A 109.2 . . ?
C61 C60 H60B 109.2 . . ?
C59 C60 H60B 109.2 . . ?
H60A C60 H60B 107.9 . . ?
C62 C61 C60 111.76(19) . . ?
C62 C61 H61A 109.3 . . ?
C60 C61 H61A 109.3 . . ?
C62 C61 H61B 109.3 . . ?
C60 C61 H61B 109.3 . . ?
H61A C61 H61B 107.9 . . ?
C61 C62 C63 112.27(19) . . ?
C61 C62 H62A 109.1 . . ?
C63 C62 H62A 109.1 . . ?
C61 C62 H62B 109.1 . . ?
C63 C62 H62B 109.1 . . ?
H62A C62 H62B 107.9 . . ?
C64 C63 C62 111.86(19) . . ?
C64 C63 H63A 109.2 . . ?
C62 C63 H63A 109.2 . . ?
C64 C63 H63B 109.2 . . ?
C62 C63 H63B 109.2 . . ?
H63A C63 H63B 107.9 . . ?
C63 C64 C59 112.12(19) . . ?
C63 C64 H64A 109.2 . . ?
C59 C64 H64A 109.2 . . ?
C63 C64 H64B 109.2 . . ?
C59 C64 H64B 109.2 . . ?
H64A C64 H64B 107.9 . . ?
C1G O1G H1G 109.5 . . ?
O1G C1G C2G 113.7(2) . . ?
O1G C1G H1G1 108.8 . . ?
C2G C1G H1G1 108.8 . . ?
O1G C1G H1G2 108.8 . . ?
C2G C1G H1G2 108.8 . . ?
H1G1 C1G H1G2 107.7 . . ?
C1G C2G C3G 113.6(2) . . ?
C1G C2G H2G1 108.8 . . ?
C3G C2G H2G1 108.8 . . ?
C1G C2G H2G2 108.8 . . ?
C3G C2G H2G2 108.8 . . ?
H2G1 C2G H2G2 107.7 . . ?
C4G C3G C2G 113.6(2) . . ?
C4G C3G H3G1 108.9 . . ?
C2G C3G H3G1 108.9 . . ?
C4G C3G H3G2 108.9 . . ?
C2G C3G H3G2 108.9 . . ?
H3G1 C3G H3G2 107.7 . . ?
C3G C4G H4G1 109.5 . . ?
C3G C4G H4G2 109.5 . . ?
H4G1 C4G H4G2 109.5 . . ?
C3G C4G H4G3 109.5 . . ?
H4G1 C4G H4G3 109.5 . . ?
H4G2 C4G H4G3 109.5 . . ?

loop_
_geom_bond_atom_site_label_1
_geom_bond_atom_site_label_2
_geom_bond_distance
_geom_bond_site_symmetry_2
_geom_bond_publ_flag
O1 C1 1.381(2) . ?
O1 H1 0.8400 . ?
O2 C8 1.386(2) . ?
O2 H2 0.8400 . ?
O3 C15 1.382(2) . ?
O3 H3 0.8400 . ?
O4 C22 1.382(2) . ?
O4 H4 0.8400 . ?
O5 C29 1.225(3) . ?
O6 C38 1.224(3) . ?
O7 C47 1.223(3) . ?
O8 C56 1.221(3) . ?
C1 C6 1.399(3) . ?
C1 C2 1.403(3) . ?
C2 C3 1.386(3) . ?
C2 C28 1.520(3) . ?
C3 C4 1.401(3) . ?
C3 H3A 0.9500 . ?
C4 C5 1.401(3) . ?
C4 C29 1.492(3) . ?
C5 C6 1.390(3) . ?
C5 H5 0.9500 . ?
C6 C7 1.521(3) . ?
C7 C9 1.520(3) . ?
C7 H7A 0.9900 . ?
C7 H7B 0.9900 . ?
C8 C13 1.397(3) . ?
C8 C9 1.404(3) . ?
C9 C10 1.385(3) . ?
C10 C11 1.402(3) . ?
C10 H10 0.9500 . ?
C11 C12 1.396(3) . ?
C11 C38 1.490(3) . ?
C12 C13 1.392(3) . ?
C12 H12 0.9500 . ?
C13 C14 1.526(3) . ?
C14 C16 1.519(3) . ?
C14 H14A 0.9900 . ?
C14 H14B 0.9900 . ?
C15 C20 1.395(3) . ?
C15 C16 1.403(3) . ?
C16 C17 1.387(3) . ?
C17 C18 1.399(3) . ?
C17 H17 0.9500 . ?
C18 C19 1.400(3) . ?
C18 C47 1.489(3) . ?
C19 C20 1.388(3) . ?
C19 H19 0.9500 . ?
C20 C21 1.525(3) . ?
C21 C23 1.520(3) . ?
C21 H21A 0.9900 . ?
C21 H21B 0.9900 . ?
C22 C27 1.401(3) . ?
C22 C23 1.403(3) . ?
C23 C24 1.382(3) . ?
C24 C25 1.399(3) . ?
C24 H24 0.9500 . ?
C25 C26 1.394(3) . ?
C25 C56 1.495(3) . ?
C26 C27 1.391(3) . ?
C26 H26 0.9500 . ?
C27 C28 1.525(3) . ?
C28 H28A 0.9900 . ?
C28 H28B 0.9900 . ?
C29 C30 1.515(3) . ?
C30 C31 1.527(3) . ?
C30 H30A 0.9900 . ?
C30 H30B 0.9900 . ?
C31 C32 1.525(3) . ?
C31 H31A 0.9900 . ?
C31 H31B 0.9900 . ?
C32 C33 1.529(3) . ?
C32 C37 1.536(3) . ?
C32 H32 1.0000 . ?
C33 C34 1.526(3) . ?
C33 H33A 0.9900 . ?
C33 H33B 0.9900 . ?
C34 C35 1.527(4) . ?
C34 H34A 0.9900 . ?
C34 H34B 0.9900 . ?
C35 C36 1.520(4) . ?
C35 H35A 0.9900 . ?
C35 H35B 0.9900 . ?
C36 C37 1.528(4) . ?
C36 H36A 0.9900 . ?
C36 H36B 0.9900 . ?
C37 H37A 0.9900 . ?
C37 H37B 0.9900 . ?
C38 C39 1.497(3) . ?
C39 C40 1.525(3) . ?
C39 H39A 0.9900 . ?
C39 H39B 0.9900 . ?
C40 C41 1.494(4) . ?
C40 H40A 0.9900 . ?
C40 H40B 0.9900 . ?
C41 C46 1.485(4) . ?
C41 C42 1.524(4) . ?
C41 H41 1.0000 . ?
C42 C43 1.496(5) . ?
C42 H42A 0.9900 . ?
C42 H42B 0.9900 . ?
C43 C44 1.460(5) . ?
C43 H43A 0.9900 . ?
C43 H43B 0.9900 . ?
C44 C45 1.505(5) . ?
C44 H44A 0.9900 . ?
C44 H44B 0.9900 . ?
C45 C46 1.536(4) . ?
C45 H45A 0.9900 . ?
C45 H45B 0.9900 . ?
C46 H46A 0.9900 . ?
C46 H46B 0.9900 . ?
C47 C48 1.511(3) . ?
C48 C49 1.540(3) . ?
C48 H48A 0.9900 . ?
C48 H48B 0.9900 . ?
C49 C50 1.524(3) . ?
C49 H49A 0.9900 . ?
C49 H49B 0.9900 . ?
C50 C51 1.532(3) . ?
C50 C55 1.536(3) . ?
C50 H50 1.0000 . ?
C51 C52 1.531(3) . ?
C51 H51A 0.9900 . ?
C51 H51B 0.9900 . ?
C52 C53 1.524(4) . ?
C52 H52A 0.9900 . ?
C52 H52B 0.9900 . ?
C53 C54 1.525(3) . ?
C53 H53A 0.9900 . ?
C53 H53B 0.9900 . ?
C54 C55 1.525(3) . ?
C54 H54A 0.9900 . ?
C54 H54B 0.9900 . ?
C55 H55A 0.9900 . ?
C55 H55B 0.9900 . ?
C56 C57 1.514(3) . ?
C57 C58 1.529(3) . ?
C57 H57A 0.9900 . ?
C57 H57B 0.9900 . ?
C58 C59 1.530(3) . ?
C58 H58A 0.9900 . ?
C58 H58B 0.9900 . ?
C59 C60 1.525(3) . ?
C59 C64 1.535(3) . ?
C59 H59 1.0000 . ?
C60 C61 1.523(3) . ?
C60 H60A 0.9900 . ?
C60 H60B 0.9900 . ?
C61 C62 1.520(3) . ?
C61 H61A 0.9900 . ?
C61 H61B 0.9900 . ?
C62 C63 1.525(3) . ?
C62 H62A 0.9900 . ?
C62 H62B 0.9900 . ?
C63 C64 1.523(3) . ?
C63 H63A 0.9900 . ?
C63 H63B 0.9900 . ?
C64 H64A 0.9900 . ?
C64 H64B 0.9900 . ?
O1G C1G 1.419(3) . ?
O1G H1G 0.8400 . ?
C1G C2G 1.510(4) . ?
C1G H1G1 0.9900 . ?
C1G H1G2 0.9900 . ?
C2G C3G 1.515(3) . ?
C2G H2G1 0.9900 . ?
C2G H2G2 0.9900 . ?
C3G C4G 1.508(4) . ?
C3G H3G1 0.9900 . ?
C3G H3G2 0.9900 . ?
C4G H4G1 0.9800 . ?
C4G H4G2 0.9800 . ?
C4G H4G3 0.9800 . ?

loop_
_geom_hbond_atom_site_label_D
_geom_hbond_atom_site_label_H
_geom_hbond_atom_site_label_A
_geom_hbond_distance_DH
_geom_hbond_distance_HA
_geom_hbond_distance_DA
_geom_hbond_angle_DHA
_geom_hbond_site_symmetry_A
C5 H5 O8 0.95 2.60 3.544(3) 173.0 4_666
C26 H26 O7 0.95 2.43 3.351(3) 164.6 4_566
C3 H3A O7 0.95 2.51 3.425(3) 162.7 4_566
C19 H19 O6 0.95 2.29 3.206(3) 161.9 4_565
C24 H24 O6 0.95 2.47 3.371(3) 159.2 4_565
C12 H12 O5 0.95 2.60 3.532(3) 168.7 4_665

loop_
_geom_torsion_atom_site_label_1
_geom_torsion_atom_site_label_2
_geom_torsion_atom_site_label_3
_geom_torsion_atom_site_label_4
_geom_torsion
_geom_torsion_site_symmetry_1
_geom_torsion_site_symmetry_2
_geom_torsion_site_symmetry_3
_geom_torsion_site_symmetry_4
_geom_torsion_publ_flag
O1 C1 C2 C3 179.11(17) . . . . ?
C6 C1 C2 C3 0.1(3) . . . . ?
O1 C1 C2 C28 -2.9(3) . . . . ?
C6 C1 C2 C28 178.18(18) . . . . ?
C1 C2 C3 C4 -0.4(3) . . . . ?
C28 C2 C3 C4 -178.46(18) . . . . ?
C2 C3 C4 C5 -0.1(3) . . . . ?
C2 C3 C4 C29 -179.40(18) . . . . ?
C3 C4 C5 C6 0.8(3) . . . . ?
C29 C4 C5 C6 -179.85(18) . . . . ?
C4 C5 C6 C1 -1.1(3) . . . . ?
C4 C5 C6 C7 176.87(18) . . . . ?
O1 C1 C6 C5 -178.36(17) . . . . ?
C2 C1 C6 C5 0.6(3) . . . . ?
O1 C1 C6 C7 3.7(3) . . . . ?
C2 C1 C6 C7 -177.32(18) . . . . ?
C5 C6 C7 C9 -90.0(2) . . . . ?
C1 C6 C7 C9 87.8(2) . . . . ?
O2 C8 C9 C10 -179.60(17) . . . . ?
C13 C8 C9 C10 -0.3(3) . . . . ?
O2 C8 C9 C7 -2.9(3) . . . . ?
C13 C8 C9 C7 176.34(17) . . . . ?
C6 C7 C9 C10 84.0(2) . . . . ?
C6 C7 C9 C8 -92.7(2) . . . . ?
C8 C9 C10 C11 2.3(3) . . . . ?
C7 C9 C10 C11 -174.48(18) . . . . ?
C9 C10 C11 C12 -2.0(3) . . . . ?
C9 C10 C11 C38 177.07(18) . . . . ?
C10 C11 C12 C13 -0.2(3) . . . . ?
C38 C11 C12 C13 -179.26(19) . . . . ?
C11 C12 C13 C8 2.1(3) . . . . ?
C11 C12 C13 C14 178.17(17) . . . . ?
O2 C8 C13 C12 177.44(17) . . . . ?
C9 C8 C13 C12 -1.8(3) . . . . ?
O2 C8 C13 C14 1.5(3) . . . . ?
C9 C8 C13 C14 -177.79(17) . . . . ?
C12 C13 C14 C16 -82.3(2) . . . . ?
C8 C13 C14 C16 93.6(2) . . . . ?
O3 C15 C16 C17 178.70(17) . . . . ?
C20 C15 C16 C17 0.2(3) . . . . ?
O3 C15 C16 C14 -5.5(3) . . . . ?
C20 C15 C16 C14 175.95(18) . . . . ?
C13 C14 C16 C17 89.4(2) . . . . ?
C13 C14 C16 C15 -86.3(2) . . . . ?
C15 C16 C17 C18 1.0(3) . . . . ?
C14 C16 C17 C18 -174.79(18) . . . . ?
C16 C17 C18 C19 -1.0(3) . . . . ?
C16 C17 C18 C47 178.46(18) . . . . ?
C17 C18 C19 C20 -0.3(3) . . . . ?
C47 C18 C19 C20 -179.69(18) . . . . ?
C18 C19 C20 C15 1.4(3) . . . . ?
C18 C19 C20 C21 -179.59(17) . . . . ?
O3 C15 C20 C19 -179.85(17) . . . . ?
C16 C15 C20 C19 -1.4(3) . . . . ?
O3 C15 C20 C21 1.2(3) . . . . ?
C16 C15 C20 C21 179.66(18) . . . . ?
C19 C20 C21 C23 -88.4(2) . . . . ?
C15 C20 C21 C23 90.6(2) . . . . ?
O4 C22 C23 C24 179.95(17) . . . . ?
C27 C22 C23 C24 -0.2(3) . . . . ?
O4 C22 C23 C21 -4.4(3) . . . . ?
C27 C22 C23 C21 175.46(18) . . . . ?
C20 C21 C23 C24 85.4(2) . . . . ?
C20 C21 C23 C22 -90.2(2) . . . . ?
C22 C23 C24 C25 1.0(3) . . . . ?
C21 C23 C24 C25 -174.74(17) . . . . ?
C23 C24 C25 C26 -1.3(3) . . . . ?
C23 C24 C25 C56 176.37(18) . . . . ?
C24 C25 C26 C27 0.9(3) . . . . ?
C56 C25 C26 C27 -176.70(18) . . . . ?
C25 C26 C27 C22 -0.1(3) . . . . ?
C25 C26 C27 C28 176.02(17) . . . . ?
O4 C22 C27 C26 179.63(17) . . . . ?
C23 C22 C27 C26 -0.2(3) . . . . ?
O4 C22 C27 C28 3.6(3) . . . . ?
C23 C22 C27 C28 -176.24(17) . . . . ?
C3 C2 C28 C27 90.3(2) . . . . ?
C1 C2 C28 C27 -87.7(2) . . . . ?
C26 C27 C28 C2 -85.4(2) . . . . ?
C22 C27 C28 C2 90.5(2) . . . . ?
C3 C4 C29 O5 -5.8(3) . . . . ?
C5 C4 C29 O5 174.91(19) . . . . ?
C3 C4 C29 C30 172.77(18) . . . . ?
C5 C4 C29 C30 -6.5(3) . . . . ?
O5 C29 C30 C31 -1.3(3) . . . . ?
C4 C29 C30 C31 -179.89(18) . . . . ?
C29 C30 C31 C32 -69.0(3) . . . . ?
C30 C31 C32 C33 -63.3(2) . . . . ?
C30 C31 C32 C37 174.05(18) . . . . ?
C31 C32 C33 C34 178.86(19) . . . . ?
C37 C32 C33 C34 -57.7(3) . . . . ?
C32 C33 C34 C35 57.0(3) . . . . ?
C33 C34 C35 C36 -54.4(3) . . . . ?
C34 C35 C36 C37 53.7(3) . . . . ?
C35 C36 C37 C32 -55.9(3) . . . . ?
C31 C32 C37 C36 -177.54(19) . . . . ?
C33 C32 C37 C36 57.3(2) . . . . ?
C12 C11 C38 O6 -161.6(2) . . . . ?
C10 C11 C38 O6 19.3(3) . . . . ?
C12 C11 C38 C39 22.3(3) . . . . ?
C10 C11 C38 C39 -156.70(19) . . . . ?
O6 C38 C39 C40 -93.3(3) . . . . ?
C11 C38 C39 C40 82.8(3) . . . . ?
C38 C39 C40 C41 165.6(2) . . . . ?
C39 C40 C41 C46 48.9(4) . . . . ?
C39 C40 C41 C42 179.2(2) . . . . ?
C46 C41 C42 C43 -46.8(4) . . . . ?
C40 C41 C42 C43 -179.1(3) . . . . ?
C41 C42 C43 C44 46.8(4) . . . . ?
C42 C43 C44 C45 -48.2(5) . . . . ?
C43 C44 C45 C46 49.4(4) . . . . ?
C40 C41 C46 C45 179.6(3) . . . . ?
C42 C41 C46 C45 48.8(4) . . . . ?
C44 C45 C46 C41 -50.4(4) . . . . ?
C17 C18 C47 O7 14.8(3) . . . . ?
C19 C18 C47 O7 -165.7(2) . . . . ?
C17 C18 C47 C48 -160.90(19) . . . . ?
C19 C18 C47 C48 18.5(3) . . . . ?
O7 C47 C48 C49 -102.7(2) . . . . ?
C18 C47 C48 C49 73.0(2) . . . . ?
C47 C48 C49 C50 -178.98(18) . . . . ?
C48 C49 C50 C51 -57.1(3) . . . . ?
C48 C49 C50 C55 179.67(19) . . . . ?
C49 C50 C51 C52 -174.5(2) . . . . ?
C55 C50 C51 C52 -52.0(3) . . . . ?
C50 C51 C52 C53 55.5(3) . . . . ?
C51 C52 C53 C54 -57.7(3) . . . . ?
C52 C53 C54 C55 57.8(3) . . . . ?
C53 C54 C55 C50 -55.6(3) . . . . ?
C49 C50 C55 C54 176.32(19) . . . . ?
C51 C50 C55 C54 52.2(3) . . . . ?
C26 C25 C56 O8 -175.28(19) . . . . ?
C24 C25 C56 O8 7.1(3) . . . . ?
C26 C25 C56 C57 4.5(3) . . . . ?
C24 C25 C56 C57 -173.07(18) . . . . ?
O8 C56 C57 C58 -29.4(3) . . . . ?
C25 C56 C57 C58 150.77(19) . . . . ?
C56 C57 C58 C59 161.52(19) . . . . ?
C57 C58 C59 C60 152.7(2) . . . . ?
C57 C58 C59 C64 -84.0(2) . . . . ?
C58 C59 C60 C61 177.97(19) . . . . ?
C64 C59 C60 C61 54.7(2) . . . . ?
C59 C60 C61 C62 -54.4(3) . . . . ?
C60 C61 C62 C63 52.9(3) . . . . ?
C61 C62 C63 C64 -52.7(3) . . . . ?
C62 C63 C64 C59 53.5(3) . . . . ?
C60 C59 C64 C63 -54.3(2) . . . . ?
C58 C59 C64 C63 -177.99(19) . . . . ?
O1G C1G C2G C3G -173.4(2) . . . . ?
C1G C2G C3G C4G 175.0(2) . . . . ?

loop_
_cod_related_entry_id
_cod_related_entry_database
_cod_related_entry_code
1 ChemSpider 30653736
